data_7009019
loop_
_publ_author_name
'Franceschi, Federico'
'Hesschenbrouck, Jo\"elle'
'Solari, Euro'
'Floriani, Carlo'
'Re, Nazzareno'
'Rizzoli, Corrado'
'Chiesi-Villa, Angiola'

_publ_section_title
;
 The reactivity of dibenzotetramethyltetraaza[14]annulene-Mn(II):
 functionalisation of manganese in a macrocyclic environment
;
_journal_issue 4
_journal_name_full 'Journal of the Chemical Society, Dalton Transactions'
_journal_page_first 593
_journal_paper_doi 10.1039/a908121f
_journal_year 2000
_chemical_formula_sum 'C26 H30 Mn N5 O2'
_chemical_formula_weight 499.49
_space_group_IT_number 14
_symmetry_cell_setting monoclinic
_symmetry_space_group_name_Hall '-P 2ybc'
_symmetry_space_group_name_H-M 'P 1 21/c 1'
_atom_sites_solution_hydrogens geom
_atom_sites_solution_primary direct
_atom_sites_solution_secondary difmap
_cell_angle_alpha 90.00(0)
_cell_angle_beta 103.89(1)
_cell_angle_gamma 90.00(0)
_cell_formula_units_Z 4.00
_cell_length_a 10.892(2)
_cell_length_b 13.884(2)
_cell_length_c 16.057(2)
_cell_measurement_reflns_used 143
_cell_measurement_temperature 25
_cell_measurement_theta_max 39.2
_cell_measurement_theta_min 22.3
_cell_volume 2357.2(6)
_computing_cell_refinement 'TEXSAN Software'
_computing_data_collection 'TEXSAN Software'
_computing_data_reduction 'TEXSAN Software'
_computing_structure_refinement 'SHELXS-93 (Sheldrick, 1993)'
_computing_structure_solution 'SHELXS-76 (Sheldrick, 1976)'
_diffrn_ambient_temperature 143
_diffrn_measurement_device 'Rigaku AFC6S'
_diffrn_measurement_method omega/2theta
_diffrn_radiation_monochromator graphite
_diffrn_radiation_source fine-focussealedtube
_diffrn_radiation_type CuK\a
_diffrn_radiation_wavelength 1.54178
_diffrn_reflns_av_R_equivalents 0.1094
_diffrn_reflns_av_sigmaI/netI 0.1373
_diffrn_reflns_limit_h_max 13
_diffrn_reflns_limit_h_min -13
_diffrn_reflns_limit_k_max 16
_diffrn_reflns_limit_k_min -16
_diffrn_reflns_limit_l_max 19
_diffrn_reflns_limit_l_min -19
_diffrn_reflns_number 4183
_diffrn_reflns_theta_max 70.05
_diffrn_reflns_theta_min 4.18
_diffrn_standards_decay_% 1.8
_diffrn_standards_interval_count 150
_diffrn_standards_number 3
_exptl_absorpt_coefficient_mu 4.8335
_exptl_absorpt_correction_T_max 1.000
_exptl_absorpt_correction_T_min 0.567
_exptl_absorpt_correction_type 'North et al. 1968'
_exptl_crystal_colour red
_exptl_crystal_density_diffrn 1.4075
_exptl_crystal_density_meas ?
_exptl_crystal_density_method not_measured
_exptl_crystal_description flattened_prism
_exptl_crystal_F_000 1048.0
_exptl_crystal_size_max 0.26
_exptl_crystal_size_mid 0.19
_exptl_crystal_size_min 0.08
_refine_diff_density_max 0.779
_refine_diff_density_min -0.682
_refine_diff_density_rms 0.128
_refine_ls_extinction_coef 0.0017(4)
_refine_ls_extinction_method SHELXL
_refine_ls_goodness_of_fit_all 1.063
_refine_ls_goodness_of_fit_obs 1.215
_refine_ls_hydrogen_treatment not_refined
_refine_ls_matrix_type full
_refine_ls_number_parameters 306
_refine_ls_number_reflns 3290
_refine_ls_number_restraints 5
_refine_ls_restrained_S_all 1.403
_refine_ls_restrained_S_obs 1.214
_refine_ls_R_factor_all 0.2015
_refine_ls_R_factor_obs 0.0853
_refine_ls_shift/esd_max 0.000
_refine_ls_shift/esd_mean 0.000
_refine_ls_structure_factor_coef Fsqd
_refine_ls_weighting_details 'w=1/[\s^2^(Fo^2^)+(0.1481P)^2^+6.7452P] where P=(Fo^2^+2Fc^2^)/3'
_refine_ls_weighting_scheme calc
_refine_ls_wR_factor_all 0.3750
_refine_ls_wR_factor_obs 0.2255
_reflns_number_observed 1926
_reflns_number_total 3961
_reflns_observed_criterion >2sigma(I)
_cod_data_source_file a908121f.txt
_cod_data_source_block COMPLEX_6
_cod_depositor_comments
;
The following automatic conversions were performed:

'_exptl_crystal_density_meas' value 'not_measured' was changed to '?'
- the value is perceived as not measured.

Automatic conversion script
Id: cif_fix_values 3008 2015-01-20 13:52:24Z robertas 

The following automatic conversions were performed:

'_refine_ls_weighting_scheme' value 'calc
w=1/[\s^2^(Fo^2^)+(0.1481P)^2^+6.7452P] where P=(Fo^2^+2Fc^2^)/3' was
changed to 'calc'. New tag '_refine_ls_weighting_details' was
created. The value of the new tag was set to
'w=1/[\s^2^(Fo^2^)+(0.1481P)^2^+6.7452P] where P=(Fo^2^+2Fc^2^)/3'.

Automatic conversion script
Id: cif_fix_values 3143 2015-03-26 13:38:13Z robertas 
;
_cod_original_sg_symbol_H-M P21/C
_cod_original_formula_sum C26H30MnN5O2
_cod_database_code 7009019

loop_
_symmetry_equiv_pos_as_xyz
'x, y, z'
'-x, y+1/2, -z+1/2'
'-x, -y, -z'
'x, -y-1/2, z-1/2'

loop_
_atom_site_aniso_label
_atom_site_aniso_U_11
_atom_site_aniso_U_22
_atom_site_aniso_U_33
_atom_site_aniso_U_23
_atom_site_aniso_U_13
_atom_site_aniso_U_12
MN1 0.0282(8) 0.0259(7) 0.0247(7) 0.0007(6) 0.0114(5) -0.0011(7)
O1 0.0529(46) 0.0741(54) 0.0508(43) -0.0072(41) 0.0351(38) -0.0095(43)
O2 0.0993(74) 0.0890(69) 0.0553(55) -0.0059(49) 0.0277(51) -0.0498(60)
N1 0.0237(39) 0.0264(37) 0.0241(37) -0.0043(29) 0.0055(31) 0.0014(32)
N2 0.0211(38) 0.0323(40) 0.0269(39) 0.0018(31) 0.0064(31) -0.0092(33)
N3 0.0265(41) 0.0237(36) 0.0289(39) -0.0019(30) 0.0096(33) -0.0011(32)
N4 0.0294(41) 0.0210(35) 0.0290(40) 0.0027(29) 0.0071(33) 0.0055(32)
N5 0.0339(42) 0.0321(39) 0.0222(34) -0.0049(32) 0.0064(32) -0.0001(36)
C1 0.0335(55) 0.0309(52) 0.0533(61) 0.0037(44) 0.0105(47) 0.0069(44)
C2 0.0321(51) 0.0283(44) 0.0361(51) 0.0066(38) 0.0163(41) 0.0093(41)
C3 0.0547(63) 0.0166(42) 0.0303(47) -0.0013(35) 0.0196(46) -0.0002(42)
C4 0.0331(52) 0.0305(48) 0.0353(50) -0.0003(39) 0.0250(43) -0.0107(42)
C5 0.0454(58) 0.0335(48) 0.0329(48) -0.0087(42) 0.0117(44) -0.0080(47)
C6 0.0356(54) 0.0307(48) 0.0251(46) -0.0014(37) 0.0133(41) -0.0011(42)
C7 0.0335(54) 0.0505(60) 0.0361(53) -0.0012(45) 0.0172(44) -0.0117(49)
C8 0.0466(67) 0.0563(68) 0.0396(59) -0.0028(50) 0.0148(51) -0.0031(56)
C9 0.0283(52) 0.0662(71) 0.0286(46) 0.0033(49) 0.0114(41) 0.0037(51)
C10 0.0294(51) 0.0417(52) 0.0238(45) 0.0014(40) 0.0055(39) -0.0029(44)
C11 0.0301(52) 0.0446(54) 0.0227(43) 0.0061(38) 0.0146(39) 0.0080(44)
C12 0.0530(66) 0.0300(47) 0.0285(49) 0.0109(39) 0.0067(47) 0.0093(47)
C13 0.0441(55) 0.0241(43) 0.0139(40) 0.0058(32) 0.0104(38) -0.0001(41)
C14 0.0272(49) 0.0200(41) 0.0397(51) 0.0054(37) 0.0193(42) -0.0007(38)
C15 0.0319(53) 0.0315(51) 0.0396(52) -0.0043(40) 0.0134(43) -0.0091(42)
C16 0.0266(48) 0.0298(46) 0.0315(49) -0.0075(38) 0.0121(39) -0.0026(40)
C17 0.0313(52) 0.0217(43) 0.0389(53) -0.0039(38) 0.0142(44) -0.0033(38)
C18 0.0229(48) 0.0405(51) 0.0270(46) -0.0035(40) 0.0057(38) -0.0071(42)
C19 0.0346(55) 0.0407(53) 0.0251(49) 0.0019(40) 0.0098(41) -0.0044(45)
C20 0.0232(48) 0.0421(55) 0.0295(49) 0.0029(39) 0.0007(37) 0.0013(41)
C21 0.0380(55) 0.0379(52) 0.0340(52) 0.0011(41) 0.0187(44) 0.0059(45)
C22 0.0182(44) 0.0282(44) 0.0345(49) -0.0007(38) 0.0080(37) -0.0004(37)
C23 0.079(10) 0.081(10) 0.072(9) 0.024(8) 0.004(8) -0.028(8)
C26 0.205(22) 0.066(10) 0.054(9) 0.003(7) 0.040(11) -0.025(12)

loop_
_atom_site_label
_atom_site_fract_x
_atom_site_fract_y
_atom_site_fract_z
_atom_site_U_iso_or_equiv
_atom_site_thermal_displace_type
_atom_site_calc_flag
_atom_site_calc_attached_atom
_atom_site_aniso_ratio
_atom_site_occupancy
MN1 0.1406(1) 0.1346(1) 0.40039(9) 0.0254(4) aniso . . 1.61 1.0000
O1 0.3198(7) 0.1406(6) 0.2998(4) 0.0554(30) aniso . . 3.78 1.0000
O2 0.5914(10) 0.4754(7) 0.4064(5) 0.0796(37) aniso . . 3.67 1.0000
N1 -0.0027(6) 0.2157(5) 0.3434(4) 0.0247(24) aniso . . 1.52 1.0000
N2 0.1963(6) 0.2289(5) 0.4902(4) 0.0267(24) aniso . . 2.55 1.0000
N3 0.2312(7) 0.0490(5) 0.4892(4) 0.0259(26) aniso . . 1.35 1.0000
N4 0.0248(7) 0.0335(5) 0.3432(4) 0.0264(24) aniso . . 1.78 1.0000
N5 0.2396(7) 0.1407(5) 0.3403(4) 0.0294(23) aniso . . 1.74 1.0000
C1 -0.1641(9) 0.3469(7) 0.3304(7) 0.0392(35) aniso . . 2.15 1.0000
C2 -0.0410(9) 0.2971(6) 0.3733(6) 0.0308(32) aniso . . 2.31 1.0000
C3 0.0254(10) 0.3382(6) 0.4509(6) 0.0323(30) aniso . . 3.42 1.0000
C4 0.1361(9) 0.3079(6) 0.5070(6) 0.0301(31) aniso . . 5.90 1.0000
C5 0.1764(9) 0.3662(7) 0.5895(6) 0.0369(33) aniso . . 2.07 1.0000
C6 0.3153(9) 0.1989(6) 0.5415(5) 0.0294(31) aniso . . 1.85 1.0000
C7 0.4150(9) 0.2592(7) 0.5835(6) 0.0385(36) aniso . . 2.83 1.0000
C8 0.5319(10) 0.2207(8) 0.6227(7) 0.0467(40) aniso . . 1.61 1.0000
C9 0.5536(9) 0.1202(8) 0.6193(6) 0.0402(36) aniso . . 2.97 1.0000
C10 0.4569(9) 0.0603(7) 0.5791(5) 0.0318(31) aniso . . 1.81 1.0000
C11 0.3364(9) 0.0975(7) 0.5396(5) 0.0310(30) aniso . . 3.37 1.0000
C12 0.2672(10) -0.0997(7) 0.5798(6) 0.0377(33) aniso . . 3.21 1.0000
C13 0.2009(9) -0.0432(6) 0.5045(5) 0.0268(29) aniso . . 4.59 1.0000
C14 0.0978(8) -0.0880(6) 0.4502(6) 0.0270(30) aniso . . 3.22 1.0000
C15 -0.0979(9) -0.1184(6) 0.3362(6) 0.0335(31) aniso . . 2.06 1.0000
C16 0.0155(8) -0.0551(6) 0.3767(6) 0.0284(28) aniso . . 1.92 1.0000
C17 -0.0478(8) 0.0686(6) 0.2672(6) 0.0297(30) aniso . . 2.04 1.0000
C18 -0.0976(8) 0.0183(7) 0.1904(5) 0.0302(32) aniso . . 2.13 1.0000
C19 -0.1564(9) 0.0629(7) 0.1173(5) 0.0330(32) aniso . . 1.91 1.0000
C20 -0.1728(8) 0.1626(7) 0.1152(6) 0.0326(29) aniso . . 2.07 1.0000
C21 -0.1280(9) 0.2153(7) 0.1892(6) 0.0349(35) aniso . . 2.16 1.0000
C22 -0.0656(8) 0.1708(6) 0.2649(6) 0.0267(28) aniso . . 2.00 1.0000
C23 0.5457(15) 0.3934(10) 0.4420(9) 0.0800(58) aniso . . 2.87 1.0000
C24A 0.4125(21) 0.3867(15) 0.3912(14) 0.1066(96) iso . . 4.64 0.5000
C24B 0.4497(38) 0.3460(27) 0.3874(25) 0.099(11) iso . . 0.00 0.5000
C25A 0.4154(25) 0.4435(21) 0.3039(16) 0.0562(61) iso . . 0.00 0.5000
C25B 0.4345(25) 0.3841(20) 0.3076(17) 0.0597(64) iso . . 0.00 0.5000
C26 0.5234(22) 0.4814(11) 0.3209(9) 0.205(22) aniso . . 0.00 1.0000
H11 -0.20330(0) 0.31410(0) 0.27840(0) 0.0800(0) iso calc C1 1.00 1.0000
H12 -0.14690(0) 0.41250(0) 0.31790(0) 0.0800(0) iso calc C1 1.00 1.0000
H13 -0.22010(0) 0.34630(0) 0.36860(0) 0.0800(0) iso calc C1 1.00 1.0000
H3 -0.01180(0) 0.39350(0) 0.46660(0) 0.0800(0) iso calc C3 1.00 1.0000
H51 0.25260(0) 0.34010(0) 0.62450(0) 0.0800(0) iso calc C5 1.00 1.0000
H52 0.11010(0) 0.36180(0) 0.62050(0) 0.0800(0) iso calc C5 1.00 1.0000
H53 0.18800(0) 0.43200(0) 0.57640(0) 0.0800(0) iso calc C5 1.00 1.0000
H7 0.40180(0) 0.32510(0) 0.58500(0) 0.0800(0) iso calc C7 1.00 1.0000
H8 0.59620(0) 0.26110(0) 0.65170(0) 0.0800(0) iso calc C8 1.00 1.0000
H9 0.63320(0) 0.09520(0) 0.64400(0) 0.0800(0) iso calc C9 1.00 1.0000
H10 0.47130(0) -0.00560(0) 0.57830(0) 0.0800(0) iso calc C10 1.00 1.0000
H121 0.33730(0) -0.06310(0) 0.61280(0) 0.0800(0) iso calc C12 1.00 1.0000
H122 0.29860(0) -0.15870(0) 0.56120(0) 0.0800(0) iso calc C12 1.00 1.0000
H123 0.20980(0) -0.11430(0) 0.61490(0) 0.0800(0) iso calc C12 1.00 1.0000
H14 0.08110(0) -0.15020(0) 0.46600(0) 0.0800(0) iso calc C14 1.00 1.0000
H151 -0.14720(0) -0.08730(0) 0.28590(0) 0.0800(0) iso calc C15 1.00 1.0000
H152 -0.14870(0) -0.12880(0) 0.37640(0) 0.0800(0) iso calc C15 1.00 1.0000
H153 -0.06800(0) -0.17940(0) 0.32030(0) 0.0800(0) iso calc C15 1.00 1.0000
H18 -0.08800(0) -0.04820(0) 0.18990(0) 0.0800(0) iso calc C18 1.00 1.0000
H19 -0.18680(0) 0.02700(0) 0.06790(0) 0.0800(0) iso calc C19 1.00 1.0000
H20 -0.21300(0) 0.19340(0) 0.06410(0) 0.0800(0) iso calc C20 1.00 1.0000
H21 -0.14140(0) 0.28180(0) 0.18780(0) 0.0800(0) iso calc C21 1.00 1.0000
H231 0.54510(0) 0.40490(0) 0.50120(0) 0.0800(0) iso calc C23 1.00 1.0000
H232 0.60310(0) 0.33820(0) 0.44090(0) 0.0800(0) iso calc C23 1.00 1.0000
H241 0.35640(0) 0.42340(0) 0.42210(0) 0.0800(0) iso calc C24A 1.00 0.5000
H242 0.38200(0) 0.32210(0) 0.38470(0) 0.0800(0) iso calc C24A 1.00 0.5000
H243 0.44750(0) 0.27670(0) 0.38880(0) 0.0800(0) iso calc C24A 1.00 0.5000
H244 0.35980(0) 0.36200(0) 0.40450(0) 0.0800(0) iso calc C24A 1.00 0.5000
H251 0.40590(0) 0.39060(0) 0.25700(0) 0.0800(0) iso calc C25A 1.00 0.5000
H252 0.34170(0) 0.48370(0) 0.28470(0) 0.0800(0) iso calc C25A 1.00 0.5000
H253 0.34700(0) 0.39640(0) 0.27400(0) 0.0800(0) iso calc C25A 1.00 0.5000
H254 0.46870(0) 0.33620(0) 0.27160(0) 0.0800(0) iso calc C25B 1.00 0.5000
H261 0.49070(0) 0.54560(0) 0.30820(0) 0.0800(0) iso calc C25A 1.00 1.0000
H262 0.57920(0) 0.46690(0) 0.28300(0) 0.0800(0) iso calc C26 1.00 1.0000

loop_
_atom_type_symbol
_atom_type_description
_atom_type_scat_dispersion_real
_atom_type_scat_dispersion_imag
_atom_type_scat_source
Mn Mn -0.5299 2.8052 'International Tables Vol C Tables 4.2.6.8 and 6.1.1.4'
O O 0.0492 0.0322 'International Tables Vol C Tables 4.2.6.8 and 6.1.1.4'
N N 0.0311 0.0180 'International Tables Vol C Tables 4.2.6.8 and 6.1.1.4'
C C 0.0181 0.0091 'International Tables Vol C Tables 4.2.6.8 and 6.1.1.4'
H H 0.0000 0.0000 'International Tables Vol C Tables 4.2.6.8 and 6.1.1.4'

loop_
_geom_angle_atom_site_label_1
_geom_angle_atom_site_label_2
_geom_angle_atom_site_label_3
_geom_angle
_geom_angle_publ_flag
N4 MN1 N5 101.8(3) yes
N3 MN1 N5 100.2(3) yes
N3 MN1 N4 93.6(3) yes
N2 MN1 N5 106.0(3) yes
N2 MN1 N4 152.2(3) yes
N2 MN1 N3 81.6(3) yes
N1 MN1 N5 105.2(3) yes
N1 MN1 N4 80.9(3) yes
N1 MN1 N3 154.6(3) yes
N1 MN1 N2 91.8(3) yes
C23 O2 C26 107(1) yes
MN1 N1 C22 108.7(5) yes
MN1 N1 C2 126.9(6) yes
C2 N1 C22 124.3(7) yes
MN1 N2 C6 108.2(5) yes
MN1 N2 C4 128.6(6) yes
C4 N2 C6 123.1(7) yes
MN1 N3 C13 127.5(6) yes
MN1 N3 C11 109.3(6) yes
C11 N3 C13 123.2(7) yes
MN1 N4 C17 109.3(5) yes
MN1 N4 C16 124.3(6) yes
C16 N4 C17 126.3(8) yes
MN1 N5 O1 174.9(6) yes
N1 C2 C1 122.8(8) yes
C1 C2 C3 115.4(8) yes
N1 C2 C3 121.7(8) yes
C2 C3 C4 129.5(8) yes
N2 C4 C3 120.7(8) yes
C3 C4 C5 115.3(8) yes
N2 C4 C5 123.9(8) yes
N2 C6 C11 113.9(8) yes
N2 C6 C7 126.5(8) yes
C7 C6 C11 119.1(8) yes
C6 C7 C8 120.5(9) yes
C7 C8 C9 120(1) yes
C8 C9 C10 120(1) yes
C9 C10 C11 121.0(9) yes
C6 C11 C10 119.2(9) yes
N3 C11 C10 128.7(8) yes
N3 C11 C6 111.8(8) yes
N3 C13 C12 123.8(8) yes
C12 C13 C14 116.0(8) yes
N3 C13 C14 120.1(8) yes
C13 C14 C16 130.5(8) yes
C14 C16 C15 117.8(8) yes
N4 C16 C15 118.9(8) yes
N4 C16 C14 123.1(8) yes
N4 C17 C22 114.8(8) yes
N4 C17 C18 128.4(8) yes
C18 C17 C22 116.6(8) yes
C17 C18 C19 122.6(9) yes
C18 C19 C20 120.6(8) yes
C19 C20 C21 119.2(9) yes
C20 C21 C22 121.0(9) yes
C17 C22 C21 119.9(8) yes
N1 C22 C21 127.6(8) yes
N1 C22 C17 112.2(8) yes
O2 C23 C24B 115(2) yes
O2 C23 C24A 103(1) yes
C24A C23 C24B 28(2) yes
C23 C24A C25B 99(2) yes
C23 C24A C25A 103(2) yes
C23 C24A C24B 66(4) yes
C25A C24A C25B 32(2) yes
C24B C24A C25B 71(4) yes
C24B C24A C25A 101(4) yes
C23 C24B C24A 86(4) yes
C24A C24B C25B 80(4) yes
C24A C24B C25A 58(3) yes
C23 C24B C25B 109(3) yes
C23 C24B C25A 96(2) yes
C25A C24B C25B 24(2) yes
C24A C25A C24B 22(1) yes
C24B C25A C26 98(2) yes
C24B C25A C25B 41(2) yes
C24A C25A C26 103(2) yes
C24A C25A C25B 61(2) yes
C25B C25A C26 101(3) yes
C24B C25B C25A 115(3) yes
C24A C25B C25A 87(3) yes
C24A C25B C24B 29(2) yes
C25A C25B C26 49(2) yes
C24B C25B C26 105(2) yes
C24A C25B C26 95(2) yes
C25A C26 C25B 30(2) yes
O2 C26 C25B 104(1) yes
O2 C26 C25A 116(2) yes

loop_
_geom_bond_atom_site_label_1
_geom_bond_atom_site_label_2
_geom_bond_distance
_geom_bond_publ_flag
MN1 N1 1.964(6) yes
MN1 N2 1.934(7) yes
MN1 N3 1.935(7) yes
MN1 N4 1.962(7) yes
MN1 N5 1.612(8) yes
O1 N5 1.21(1) yes
O2 C23 1.42(1) yes
O2 C26 1.40(1) yes
N1 C2 1.33(1) yes
N1 C22 1.43(1) yes
N2 C4 1.34(1) yes
N2 C6 1.42(1) yes
N3 C11 1.41(1) yes
N3 C13 1.36(1) yes
N4 C16 1.36(1) yes
N4 C17 1.37(1) yes
C1 C2 1.52(1) yes
C2 C3 1.40(1) yes
C3 C4 1.39(1) yes
C4 C5 1.52(1) yes
C6 C7 1.41(1) yes
C6 C11 1.43(1) yes
C7 C8 1.38(1) yes
C8 C9 1.42(1) yes
C9 C10 1.38(1) yes
C10 C11 1.41(1) yes
C12 C13 1.48(1) yes
C13 C14 1.39(1) yes
C14 C16 1.38(1) yes
C15 C16 1.53(1) yes
C17 C18 1.41(1) yes
C17 C22 1.43(1) yes
C18 C19 1.35(1) yes
C19 C20 1.40(1) yes
C20 C21 1.38(1) yes
C21 C22 1.39(1) yes
C23 C24A 1.49(2) yes
C23 C24B 1.36(3) yes
C24A C24B 0.71(4) yes
C24A C25A 1.62(3) yes
C24A C25B 1.42(3) yes
C24B C25A 1.88(4) yes
C24B C25B 1.36(4) yes
C25A C25B 0.85(4) yes
C25A C26 1.26(3) yes
C25B C26 1.65(3) yes
